data_7104582
loop_
_publ_author_name
'Jiang, Kun'
'Peng, Jing'
'Cui, Hai-Lei'
'Chen, Ying-Chun'

_publ_section_title
;
 Organocatalytic asymmetric allylic alkylation of oxindoles with
 Morita-Baylis-Hillman carbonates.
;
_journal_issue 26
_journal_name_full 'Chemical communications (Cambridge, England)'
_journal_page_first 3955
_journal_page_last 3957
_journal_paper_doi 10.1039/b905177e
_journal_volume 34
_journal_year 2009
_chemical_absolute_configuration rmad
_chemical_formula_moiety 'C32 H27 N O5 S'
_chemical_formula_sum 'C32 H27 N O5 S'
_chemical_formula_weight 537.61
_chemical_name_systematic
;
?
;
_space_group_IT_number 4
_symmetry_cell_setting monoclinic
_symmetry_space_group_name_Hall 'P 2yb'
_symmetry_space_group_name_H-M 'P 1 21 1'
_atom_sites_solution_hydrogens geom
_atom_sites_solution_primary direct
_atom_sites_solution_secondary difmap
_audit_creation_method SHELXL-97
_cell_angle_alpha 90.00
_cell_angle_beta 98.340(4)
_cell_angle_gamma 90.00
_cell_formula_units_Z 2
_cell_length_a 10.6266(13)
_cell_length_b 8.3019(7)
_cell_length_c 15.0552(14)
_cell_measurement_reflns_used 4560
_cell_measurement_temperature 113(2)
_cell_measurement_theta_max 27.9
_cell_measurement_theta_min 2.2
_cell_volume 1314.1(2)
_computing_cell_refinement CrystalClear
_computing_data_collection 'CrystalClear(Rigaku/MSC Inc., 2005)'
_computing_data_reduction CrystalClear
_computing_publication_material 'CrystalStructure 3.7.0'
_computing_structure_refinement 'SHELXL-97 (Sheldrick, 1997)'
_computing_structure_solution 'SHELXS-97 (Sheldrick, 1990)'
_diffrn_ambient_temperature 113(2)
_diffrn_detector_area_resol_mean 7.31
_diffrn_measured_fraction_theta_full 0.998
_diffrn_measured_fraction_theta_max 0.998
_diffrn_measurement_device_type 'Rigaku Saturn CCD area detector'
_diffrn_measurement_method '\w and \f scans'
_diffrn_radiation_monochromator confocal
_diffrn_radiation_source 'rotating anode'
_diffrn_radiation_type MoK\a
_diffrn_radiation_wavelength 0.71070
_diffrn_reflns_av_R_equivalents 0.0303
_diffrn_reflns_av_sigmaI/netI 0.0430
_diffrn_reflns_limit_h_max 13
_diffrn_reflns_limit_h_min -13
_diffrn_reflns_limit_k_max 10
_diffrn_reflns_limit_k_min -10
_diffrn_reflns_limit_l_max 19
_diffrn_reflns_limit_l_min -19
_diffrn_reflns_number 16543
_diffrn_reflns_theta_full 27.90
_diffrn_reflns_theta_max 27.90
_diffrn_reflns_theta_min 2.20
_diffrn_standards_decay_% 0
_diffrn_standards_interval_count 0
_diffrn_standards_interval_time 0
_diffrn_standards_number 0
_exptl_absorpt_coefficient_mu 0.167
_exptl_absorpt_correction_T_max 0.9705
_exptl_absorpt_correction_T_min 0.9515
_exptl_absorpt_correction_type multi-scan
_exptl_absorpt_process_details Crystalclear
_exptl_crystal_colour colorless
_exptl_crystal_density_diffrn 1.359
_exptl_crystal_density_method 'not measured'
_exptl_crystal_description block
_exptl_crystal_F_000 564
_exptl_crystal_size_max 0.30
_exptl_crystal_size_mid 0.28
_exptl_crystal_size_min 0.18
_refine_diff_density_max 0.162
_refine_diff_density_min -0.271
_refine_diff_density_rms 0.042
_refine_ls_abs_structure_details 'Flack H D (1983), Acta Cryst. A39, 876-881'
_refine_ls_abs_structure_Flack 0.00(4)
_refine_ls_extinction_method none
_refine_ls_goodness_of_fit_ref 1.023
_refine_ls_hydrogen_treatment constr
_refine_ls_matrix_type full
_refine_ls_number_parameters 354
_refine_ls_number_reflns 6224
_refine_ls_number_restraints 1
_refine_ls_restrained_S_all 1.023
_refine_ls_R_factor_all 0.0359
_refine_ls_R_factor_gt 0.0316
_refine_ls_shift/su_max 0.001
_refine_ls_shift/su_mean 0.000
_refine_ls_structure_factor_coef Fsqd
_refine_ls_weighting_details 'calc w=1/[\s^2^(Fo^2^)+(0.0392P)^2^+0.0000P] where P=(Fo^2^+2Fc^2^)/3'
_refine_ls_weighting_scheme calc
_refine_ls_wR_factor_gt 0.0672
_refine_ls_wR_factor_ref 0.0690
_reflns_number_gt 5619
_reflns_number_total 6224
_reflns_threshold_expression >2sigma(I)
_cod_data_source_file b905177e.txt
_cod_data_source_block 6
_cod_database_code 7104582

loop_
_symmetry_equiv_pos_as_xyz
'x, y, z'
'-x, y+1/2, -z'

loop_
_atom_site_label
_atom_site_type_symbol
_atom_site_fract_x
_atom_site_fract_y
_atom_site_fract_z
_atom_site_U_iso_or_equiv
_atom_site_adp_type
_atom_site_occupancy
_atom_site_symmetry_multiplicity
_atom_site_calc_flag
_atom_site_refinement_flags
_atom_site_disorder_assembly
_atom_site_disorder_group
S1 S 1.19468(3) 0.95187(4) 0.21347(2) 0.01736(8) Uani 1 1 d . . .
O1 O 0.95601(9) 0.88559(12) 0.29252(6) 0.0190(2) Uani 1 1 d . . .
O2 O 0.60596(10) 0.54932(13) 0.28765(7) 0.0235(2) Uani 1 1 d . . .
O3 O 0.57956(9) 0.32703(13) 0.20266(7) 0.0233(2) Uani 1 1 d . . .
O4 O 1.27854(9) 0.93968(13) 0.14774(6) 0.0225(2) Uani 1 1 d . . .
O5 O 1.12757(10) 1.09801(12) 0.22290(7) 0.0228(2) Uani 1 1 d . . .
N1 N 1.08300(10) 0.80879(14) 0.18689(8) 0.0153(2) Uani 1 1 d . . .
C1 C 0.97891(12) 0.79468(16) 0.23452(9) 0.0144(3) Uani 1 1 d . . .
C2 C 0.90221(13) 0.64289(16) 0.20103(9) 0.0144(3) Uani 1 1 d . . .
C3 C 0.99052(13) 0.56484(17) 0.14276(9) 0.0152(3) Uani 1 1 d . . .
C4 C 1.09330(13) 0.66466(17) 0.13546(9) 0.0149(3) Uani 1 1 d . . .
C5 C 1.18580(13) 0.62584(19) 0.08281(10) 0.0204(3) Uani 1 1 d . . .
H5 H 1.2541 0.6971 0.0772 0.025 Uiso 1 1 calc R . .
C6 C 1.17448(13) 0.47826(19) 0.03855(9) 0.0226(3) Uani 1 1 d . . .
H6 H 1.2365 0.4480 0.0022 0.027 Uiso 1 1 calc R . .
C7 C 1.07456(13) 0.37463(19) 0.04651(9) 0.0208(3) Uani 1 1 d . . .
H7 H 1.0696 0.2735 0.0167 0.025 Uiso 1 1 calc R . .
C8 C 0.98137(13) 0.41817(17) 0.09810(9) 0.0183(3) Uani 1 1 d . . .
H8 H 0.9120 0.3480 0.1027 0.022 Uiso 1 1 calc R . .
C9 C 0.87604(13) 0.54828(17) 0.28718(9) 0.0152(3) Uani 1 1 d . . .
H9 H 0.8243 0.6233 0.3193 0.018 Uiso 1 1 calc R . .
C10 C 0.79070(13) 0.40218(17) 0.26264(9) 0.0160(3) Uani 1 1 d . . .
C11 C 0.65128(13) 0.43666(18) 0.25224(9) 0.0174(3) Uani 1 1 d . . .
C12 C 0.44409(14) 0.3584(2) 0.19029(11) 0.0306(4) Uani 1 1 d . . .
H12A H 0.3982 0.2628 0.1648 0.046 Uiso 1 1 calc R . .
H12B H 0.4248 0.4497 0.1493 0.046 Uiso 1 1 calc R . .
H12C H 0.4176 0.3839 0.2484 0.046 Uiso 1 1 calc R . .
C13 C 0.77432(13) 0.69736(16) 0.14766(9) 0.0152(3) Uani 1 1 d . . .
C14 C 0.70429(13) 0.81994(18) 0.18119(9) 0.0186(3) Uani 1 1 d . . .
H14 H 0.7387 0.8737 0.2349 0.022 Uiso 1 1 calc R . .
C15 C 0.58591(13) 0.86436(18) 0.13765(10) 0.0223(3) Uani 1 1 d . . .
H15 H 0.5399 0.9483 0.1614 0.027 Uiso 1 1 calc R . .
C16 C 0.53412(14) 0.78615(18) 0.05910(11) 0.0237(3) Uani 1 1 d . . .
H16 H 0.4525 0.8157 0.0292 0.028 Uiso 1 1 calc R . .
C17 C 0.60203(14) 0.66563(18) 0.02503(11) 0.0228(3) Uani 1 1 d . . .
H17 H 0.5667 0.6120 -0.0286 0.027 Uiso 1 1 calc R . .
C18 C 0.72230(13) 0.62111(17) 0.06823(9) 0.0183(3) Uani 1 1 d . . .
H18 H 0.7687 0.5388 0.0435 0.022 Uiso 1 1 calc R . .
C19 C 0.99433(13) 0.51163(17) 0.35426(9) 0.0173(3) Uani 1 1 d . . .
C20 C 1.09651(14) 0.42141(18) 0.33460(10) 0.0229(3) Uani 1 1 d . . .
H20 H 1.0977 0.3847 0.2750 0.028 Uiso 1 1 calc R . .
C21 C 1.19722(15) 0.3840(2) 0.40098(12) 0.0293(4) Uani 1 1 d . . .
H21 H 1.2664 0.3217 0.3864 0.035 Uiso 1 1 calc R . .
C22 C 1.19744(15) 0.4369(2) 0.48805(11) 0.0313(4) Uani 1 1 d . . .
H22 H 1.2657 0.4092 0.5335 0.038 Uiso 1 1 calc R . .
C23 C 1.09847(16) 0.5297(2) 0.50858(10) 0.0292(4) Uani 1 1 d . . .
H23 H 1.0992 0.5682 0.5681 0.035 Uiso 1 1 calc R . .
C24 C 0.99689(15) 0.56761(18) 0.44221(10) 0.0221(3) Uani 1 1 d . . .
H24 H 0.9289 0.6320 0.4569 0.027 Uiso 1 1 calc R . .
C25 C 0.82959(14) 0.25150(18) 0.25656(10) 0.0229(3) Uani 1 1 d . . .
H25A H 0.7691 0.1669 0.2457 0.027 Uiso 1 1 calc R . .
H25B H 0.9179 0.2281 0.2630 0.027 Uiso 1 1 calc R . .
C26 C 1.27423(13) 0.89055(18) 0.31824(9) 0.0184(3) Uani 1 1 d . . .
C27 C 1.37846(13) 0.78894(18) 0.32224(10) 0.0210(3) Uani 1 1 d . . .
H27 H 1.4098 0.7572 0.2689 0.025 Uiso 1 1 calc R . .
C28 C 1.43634(14) 0.73419(19) 0.40563(11) 0.0229(3) Uani 1 1 d . . .
H28 H 1.5081 0.6650 0.4091 0.027 Uiso 1 1 calc R . .
C29 C 1.39051(14) 0.77955(18) 0.48395(10) 0.0216(3) Uani 1 1 d . . .
C30 C 1.28616(14) 0.8825(2) 0.47791(10) 0.0228(3) Uani 1 1 d . . .
H30 H 1.2551 0.9150 0.5312 0.027 Uiso 1 1 calc R . .
C31 C 1.22694(13) 0.93833(19) 0.39592(9) 0.0201(3) Uani 1 1 d . . .
H31 H 1.1554 1.0079 0.3925 0.024 Uiso 1 1 calc R . .
C32 C 1.45239(15) 0.7163(2) 0.57363(11) 0.0286(4) Uani 1 1 d . . .
H32A H 1.5100 0.6277 0.5643 0.043 Uiso 1 1 calc R . .
H32B H 1.3867 0.6770 0.6077 0.043 Uiso 1 1 calc R . .
H32C H 1.5006 0.8029 0.6072 0.043 Uiso 1 1 calc R . .

loop_
_atom_site_aniso_label
_atom_site_aniso_U_11
_atom_site_aniso_U_22
_atom_site_aniso_U_33
_atom_site_aniso_U_23
_atom_site_aniso_U_13
_atom_site_aniso_U_12
S1 0.01611(16) 0.01467(16) 0.02177(18) -0.00033(15) 0.00433(13) -0.00167(14)
O1 0.0199(5) 0.0169(5) 0.0211(5) -0.0043(4) 0.0059(4) 0.0002(4)
O2 0.0201(5) 0.0220(6) 0.0301(6) -0.0022(5) 0.0097(5) 0.0019(4)
O3 0.0178(5) 0.0258(6) 0.0256(6) -0.0027(5) 0.0005(4) -0.0006(4)
O4 0.0214(5) 0.0238(5) 0.0235(5) 0.0014(5) 0.0074(4) -0.0039(5)
O5 0.0230(5) 0.0144(5) 0.0314(6) -0.0001(5) 0.0055(5) 0.0011(4)
N1 0.0143(6) 0.0146(6) 0.0175(6) -0.0019(5) 0.0040(5) 0.0003(5)
C1 0.0134(6) 0.0141(7) 0.0153(7) 0.0023(5) 0.0010(5) 0.0035(5)
C2 0.0164(7) 0.0125(6) 0.0140(7) -0.0018(5) 0.0017(5) 0.0023(5)
C3 0.0157(7) 0.0165(7) 0.0130(7) 0.0000(5) 0.0010(6) 0.0034(5)
C4 0.0162(7) 0.0154(7) 0.0125(7) -0.0016(5) -0.0003(6) 0.0031(5)
C5 0.0150(7) 0.0253(8) 0.0215(8) -0.0011(6) 0.0043(6) 0.0007(6)
C6 0.0181(7) 0.0302(9) 0.0198(8) -0.0066(6) 0.0040(6) 0.0052(6)
C7 0.0214(7) 0.0222(8) 0.0180(7) -0.0055(6) 0.0007(6) 0.0032(6)
C8 0.0171(7) 0.0188(8) 0.0186(7) -0.0033(5) 0.0004(6) 0.0011(5)
C9 0.0172(7) 0.0133(7) 0.0158(7) -0.0004(5) 0.0045(6) 0.0012(5)
C10 0.0180(7) 0.0162(7) 0.0147(7) 0.0019(5) 0.0052(6) -0.0005(5)
C11 0.0191(7) 0.0174(7) 0.0160(6) 0.0043(6) 0.0039(5) -0.0002(6)
C12 0.0171(7) 0.0432(11) 0.0299(9) -0.0039(8) -0.0025(7) -0.0023(7)
C13 0.0152(7) 0.0133(7) 0.0177(7) 0.0029(5) 0.0041(6) -0.0005(5)
C14 0.0191(7) 0.0186(7) 0.0183(7) 0.0021(6) 0.0040(6) 0.0010(6)
C15 0.0187(7) 0.0204(8) 0.0287(8) 0.0058(6) 0.0067(6) 0.0053(6)
C16 0.0150(7) 0.0215(8) 0.0334(9) 0.0101(7) -0.0007(6) -0.0005(6)
C17 0.0225(8) 0.0201(8) 0.0239(8) 0.0024(6) -0.0031(6) -0.0051(6)
C18 0.0185(7) 0.0137(7) 0.0225(8) 0.0015(6) 0.0019(6) -0.0009(6)
C19 0.0184(7) 0.0148(6) 0.0182(7) 0.0022(6) 0.0011(6) -0.0032(5)
C20 0.0219(7) 0.0231(9) 0.0234(8) 0.0013(6) 0.0016(6) 0.0014(6)
C21 0.0229(8) 0.0243(8) 0.0388(9) 0.0072(7) -0.0019(7) 0.0008(7)
C22 0.0260(8) 0.0330(9) 0.0310(9) 0.0116(8) -0.0092(7) -0.0053(8)
C23 0.0354(9) 0.0333(9) 0.0167(8) 0.0010(7) -0.0037(7) -0.0105(7)
C24 0.0262(8) 0.0207(8) 0.0197(7) 0.0013(6) 0.0039(6) -0.0029(6)
C25 0.0189(7) 0.0191(8) 0.0309(9) 0.0007(6) 0.0049(7) -0.0002(6)
C26 0.0166(7) 0.0173(7) 0.0213(7) -0.0022(6) 0.0025(6) -0.0025(6)
C27 0.0183(7) 0.0226(8) 0.0233(8) -0.0040(6) 0.0068(6) 0.0012(6)
C28 0.0186(7) 0.0234(8) 0.0267(8) -0.0037(6) 0.0031(6) 0.0037(6)
C29 0.0171(7) 0.0228(8) 0.0243(8) -0.0044(6) 0.0007(6) -0.0026(6)
C30 0.0199(7) 0.0291(8) 0.0200(8) -0.0064(6) 0.0051(6) -0.0016(7)
C31 0.0154(6) 0.0209(7) 0.0240(7) -0.0058(7) 0.0026(6) 0.0012(6)
C32 0.0245(8) 0.0370(10) 0.0239(8) -0.0050(7) 0.0018(7) 0.0061(7)

loop_
_atom_type_symbol
_atom_type_description
_atom_type_scat_dispersion_real
_atom_type_scat_dispersion_imag
_atom_type_scat_source
C C 0.0033 0.0016 'International Tables Vol C Tables 4.2.6.8 and 6.1.1.4'
H H 0.0000 0.0000 'International Tables Vol C Tables 4.2.6.8 and 6.1.1.4'
N N 0.0061 0.0033 'International Tables Vol C Tables 4.2.6.8 and 6.1.1.4'
O O 0.0106 0.0060 'International Tables Vol C Tables 4.2.6.8 and 6.1.1.4'
S S 0.1246 0.1234 'International Tables Vol C Tables 4.2.6.8 and 6.1.1.4'

loop_
_geom_angle_atom_site_label_1
_geom_angle_atom_site_label_2
_geom_angle_atom_site_label_3
_geom_angle
_geom_angle_site_symmetry_1
_geom_angle_site_symmetry_3
_geom_angle_publ_flag
O5 S1 O4 120.07(7) . . ?
O5 S1 N1 106.16(6) . . ?
O4 S1 N1 105.92(6) . . ?
O5 S1 C26 109.91(7) . . ?
O4 S1 C26 109.57(6) . . ?
N1 S1 C26 103.88(6) . . ?
C11 O3 C12 115.04(12) . . ?
C1 N1 C4 109.38(11) . . ?
C1 N1 S1 121.06(9) . . ?
C4 N1 S1 127.46(9) . . ?
O1 C1 N1 124.96(13) . . ?
O1 C1 C2 126.49(12) . . ?
N1 C1 C2 108.54(11) . . ?
C3 C2 C13 113.30(11) . . ?
C3 C2 C1 101.27(11) . . ?
C13 C2 C1 108.30(11) . . ?
C3 C2 C9 117.41(11) . . ?
C13 C2 C9 109.12(11) . . ?
C1 C2 C9 106.60(11) . . ?
C8 C3 C4 119.09(13) . . ?
C8 C3 C2 130.41(13) . . ?
C4 C3 C2 110.50(12) . . ?
C5 C4 C3 122.52(13) . . ?
C5 C4 N1 128.06(13) . . ?
C3 C4 N1 109.38(12) . . ?
C4 C5 C6 117.32(14) . . ?
C4 C5 H5 121.3 . . ?
C6 C5 H5 121.3 . . ?
C7 C6 C5 121.30(13) . . ?
C7 C6 H6 119.3 . . ?
C5 C6 H6 119.4 . . ?
C6 C7 C8 120.22(14) . . ?
C6 C7 H7 119.9 . . ?
C8 C7 H7 119.9 . . ?
C3 C8 C7 119.52(14) . . ?
C3 C8 H8 120.2 . . ?
C7 C8 H8 120.2 . . ?
C19 C9 C10 113.91(11) . . ?
C19 C9 C2 114.71(11) . . ?
C10 C9 C2 111.49(11) . . ?
C19 C9 H9 105.2 . . ?
C10 C9 H9 105.2 . . ?
C2 C9 H9 105.2 . . ?
C25 C10 C11 119.21(13) . . ?
C25 C10 C9 125.89(13) . . ?
C11 C10 C9 114.71(12) . . ?
O2 C11 O3 122.60(12) . . ?
O2 C11 C10 123.61(13) . . ?
O3 C11 C10 113.75(12) . . ?
O3 C12 H12A 109.5 . . ?
O3 C12 H12B 109.5 . . ?
H12A C12 H12B 109.5 . . ?
O3 C12 H12C 109.5 . . ?
H12A C12 H12C 109.5 . . ?
H12B C12 H12C 109.5 . . ?
C18 C13 C14 118.34(13) . . ?
C18 C13 C2 121.55(12) . . ?
C14 C13 C2 120.02(12) . . ?
C15 C14 C13 121.25(14) . . ?
C15 C14 H14 119.4 . . ?
C13 C14 H14 119.4 . . ?
C14 C15 C16 119.97(14) . . ?
C14 C15 H15 120.0 . . ?
C16 C15 H15 120.0 . . ?
C17 C16 C15 119.50(13) . . ?
C17 C16 H16 120.3 . . ?
C15 C16 H16 120.3 . . ?
C16 C17 C18 120.85(14) . . ?
C16 C17 H17 119.6 . . ?
C18 C17 H17 119.6 . . ?
C13 C18 C17 120.08(14) . . ?
C13 C18 H18 120.0 . . ?
C17 C18 H18 120.0 . . ?
C20 C19 C24 118.24(13) . . ?
C20 C19 C9 124.23(13) . . ?
C24 C19 C9 117.49(13) . . ?
C19 C20 C21 120.84(14) . . ?
C19 C20 H20 119.6 . . ?
C21 C20 H20 119.6 . . ?
C22 C21 C20 120.43(16) . . ?
C22 C21 H21 119.8 . . ?
C20 C21 H21 119.8 . . ?
C23 C22 C21 119.68(14) . . ?
C23 C22 H22 120.2 . . ?
C21 C22 H22 120.2 . . ?
C22 C23 C24 120.17(15) . . ?
C22 C23 H23 119.9 . . ?
C24 C23 H23 119.9 . . ?
C23 C24 C19 120.61(15) . . ?
C23 C24 H24 119.7 . . ?
C19 C24 H24 119.7 . . ?
C10 C25 H25A 120.0 . . ?
C10 C25 H25B 120.0 . . ?
H25A C25 H25B 120.0 . . ?
C27 C26 C31 121.26(13) . . ?
C27 C26 S1 119.56(11) . . ?
C31 C26 S1 119.08(11) . . ?
C26 C27 C28 118.91(14) . . ?
C26 C27 H27 120.5 . . ?
C28 C27 H27 120.5 . . ?
C29 C28 C27 120.86(14) . . ?
C29 C28 H28 119.6 . . ?
C27 C28 H28 119.6 . . ?
C28 C29 C30 118.95(14) . . ?
C28 C29 C32 120.25(14) . . ?
C30 C29 C32 120.80(14) . . ?
C31 C30 C29 121.30(14) . . ?
C31 C30 H30 119.4 . . ?
C29 C30 H30 119.3 . . ?
C30 C31 C26 118.72(13) . . ?
C30 C31 H31 120.6 . . ?
C26 C31 H31 120.6 . . ?
C29 C32 H32A 109.5 . . ?
C29 C32 H32B 109.5 . . ?
H32A C32 H32B 109.5 . . ?
C29 C32 H32C 109.5 . . ?
H32A C32 H32C 109.5 . . ?
H32B C32 H32C 109.5 . . ?

loop_
_geom_bond_atom_site_label_1
_geom_bond_atom_site_label_2
_geom_bond_distance
_geom_bond_site_symmetry_2
_geom_bond_publ_flag
S1 O5 1.4248(10) . ?
S1 O4 1.4280(10) . ?
S1 N1 1.6858(12) . ?
S1 C26 1.7536(14) . ?
O1 C1 1.2053(16) . ?
O2 C11 1.2105(18) . ?
O3 C11 1.3422(17) . ?
O3 C12 1.4481(18) . ?
N1 C1 1.4077(17) . ?
N1 C4 1.4380(18) . ?
C1 C2 1.5451(19) . ?
C2 C3 1.5195(19) . ?
C2 C13 1.5428(19) . ?
C2 C9 1.5751(19) . ?
C3 C8 1.3875(19) . ?
C3 C4 1.388(2) . ?
C4 C5 1.387(2) . ?
C5 C6 1.392(2) . ?
C5 H5 0.9500 . ?
C6 C7 1.385(2) . ?
C6 H6 0.9500 . ?
C7 C8 1.392(2) . ?
C7 H7 0.9500 . ?
C8 H8 0.9500 . ?
C9 C19 1.5246(19) . ?
C9 C10 1.5274(19) . ?
C9 H9 1.0000 . ?
C10 C25 1.325(2) . ?
C10 C11 1.4946(19) . ?
C12 H12A 0.9800 . ?
C12 H12B 0.9800 . ?
C12 H12C 0.9800 . ?
C13 C18 1.3945(19) . ?
C13 C14 1.3976(19) . ?
C14 C15 1.3817(19) . ?
C14 H14 0.9500 . ?
C15 C16 1.391(2) . ?
C15 H15 0.9500 . ?
C16 C17 1.376(2) . ?
C16 H16 0.9500 . ?
C17 C18 1.397(2) . ?
C17 H17 0.9500 . ?
C18 H18 0.9500 . ?
C19 C20 1.386(2) . ?
C19 C24 1.400(2) . ?
C20 C21 1.389(2) . ?
C20 H20 0.9500 . ?
C21 C22 1.382(2) . ?
C21 H21 0.9500 . ?
C22 C23 1.375(3) . ?
C22 H22 0.9500 . ?
C23 C24 1.396(2) . ?
C23 H23 0.9500 . ?
C24 H24 0.9500 . ?
C25 H25A 0.9500 . ?
C25 H25B 0.9500 . ?
C26 C27 1.387(2) . ?
C26 C31 1.3957(19) . ?
C27 C28 1.392(2) . ?
C27 H27 0.9500 . ?
C28 C29 1.391(2) . ?
C28 H28 0.9500 . ?
C29 C30 1.393(2) . ?
C29 C32 1.508(2) . ?
C30 C31 1.382(2) . ?
C30 H30 0.9500 . ?
C31 H31 0.9500 . ?
C32 H32A 0.9800 . ?
C32 H32B 0.9800 . ?
C32 H32C 0.9800 . ?

loop_
_geom_torsion_atom_site_label_1
_geom_torsion_atom_site_label_2
_geom_torsion_atom_site_label_3
_geom_torsion_atom_site_label_4
_geom_torsion
_geom_torsion_site_symmetry_1
_geom_torsion_site_symmetry_2
_geom_torsion_site_symmetry_3
_geom_torsion_site_symmetry_4
_geom_torsion_publ_flag
O5 S1 N1 C1 -46.62(12) . . . . ?
O4 S1 N1 C1 -175.31(10) . . . . ?
C26 S1 N1 C1 69.28(12) . . . . ?
O5 S1 N1 C4 151.69(11) . . . . ?
O4 S1 N1 C4 23.00(13) . . . . ?
C26 S1 N1 C4 -92.42(12) . . . . ?
C4 N1 C1 O1 169.45(13) . . . . ?
S1 N1 C1 O1 4.78(19) . . . . ?
C4 N1 C1 C2 -9.50(14) . . . . ?
S1 N1 C1 C2 -174.18(9) . . . . ?
O1 C1 C2 C3 -169.59(13) . . . . ?
N1 C1 C2 C3 9.34(13) . . . . ?
O1 C1 C2 C13 71.03(17) . . . . ?
N1 C1 C2 C13 -110.04(12) . . . . ?
O1 C1 C2 C9 -46.27(17) . . . . ?
N1 C1 C2 C9 132.66(11) . . . . ?
C13 C2 C3 C8 -69.41(19) . . . . ?
C1 C2 C3 C8 174.85(14) . . . . ?
C9 C2 C3 C8 59.28(19) . . . . ?
C13 C2 C3 C4 109.64(13) . . . . ?
C1 C2 C3 C4 -6.11(14) . . . . ?
C9 C2 C3 C4 -121.67(13) . . . . ?
C8 C3 C4 C5 2.0(2) . . . . ?
C2 C3 C4 C5 -177.12(13) . . . . ?
C8 C3 C4 N1 180.00(12) . . . . ?
C2 C3 C4 N1 0.83(15) . . . . ?
C1 N1 C4 C5 -176.63(14) . . . . ?
S1 N1 C4 C5 -13.2(2) . . . . ?
C1 N1 C4 C3 5.56(15) . . . . ?
S1 N1 C4 C3 168.99(10) . . . . ?
C3 C4 C5 C6 -1.9(2) . . . . ?
N1 C4 C5 C6 -179.47(13) . . . . ?
C4 C5 C6 C7 0.2(2) . . . . ?
C5 C6 C7 C8 1.3(2) . . . . ?
C4 C3 C8 C7 -0.5(2) . . . . ?
C2 C3 C8 C7 178.52(13) . . . . ?
C6 C7 C8 C3 -1.1(2) . . . . ?
C3 C2 C9 C19 59.12(16) . . . . ?
C13 C2 C9 C19 -170.24(11) . . . . ?
C1 C2 C9 C19 -53.48(14) . . . . ?
C3 C2 C9 C10 -72.23(15) . . . . ?
C13 C2 C9 C10 58.41(14) . . . . ?
C1 C2 C9 C10 175.16(11) . . . . ?
C19 C9 C10 C25 -33.8(2) . . . . ?
C2 C9 C10 C25 98.01(17) . . . . ?
C19 C9 C10 C11 141.24(12) . . . . ?
C2 C9 C10 C11 -87.00(14) . . . . ?
C12 O3 C11 O2 3.38(19) . . . . ?
C12 O3 C11 C10 -179.16(12) . . . . ?
C25 C10 C11 O2 151.35(15) . . . . ?
C9 C10 C11 O2 -24.00(19) . . . . ?
C25 C10 C11 O3 -26.09(19) . . . . ?
C9 C10 C11 O3 158.56(11) . . . . ?
C3 C2 C13 C18 27.49(18) . . . . ?
C1 C2 C13 C18 138.99(13) . . . . ?
C9 C2 C13 C18 -105.34(14) . . . . ?
C3 C2 C13 C14 -156.08(13) . . . . ?
C1 C2 C13 C14 -44.58(16) . . . . ?
C9 C2 C13 C14 71.09(16) . . . . ?
C18 C13 C14 C15 0.6(2) . . . . ?
C2 C13 C14 C15 -175.98(13) . . . . ?
C13 C14 C15 C16 0.3(2) . . . . ?
C14 C15 C16 C17 -0.5(2) . . . . ?
C15 C16 C17 C18 -0.1(2) . . . . ?
C14 C13 C18 C17 -1.2(2) . . . . ?
C2 C13 C18 C17 175.33(13) . . . . ?
C16 C17 C18 C13 1.0(2) . . . . ?
C10 C9 C19 C20 70.47(18) . . . . ?
C2 C9 C19 C20 -59.71(18) . . . . ?
C10 C9 C19 C24 -106.82(15) . . . . ?
C2 C9 C19 C24 122.99(14) . . . . ?
C24 C19 C20 C21 1.7(2) . . . . ?
C9 C19 C20 C21 -175.63(14) . . . . ?
C19 C20 C21 C22 -0.2(2) . . . . ?
C20 C21 C22 C23 -1.3(3) . . . . ?
C21 C22 C23 C24 1.4(3) . . . . ?
C22 C23 C24 C19 0.1(2) . . . . ?
C20 C19 C24 C23 -1.6(2) . . . . ?
C9 C19 C24 C23 175.89(14) . . . . ?
O5 S1 C26 C27 -157.20(11) . . . . ?
O4 S1 C26 C27 -23.23(14) . . . . ?
N1 S1 C26 C27 89.57(12) . . . . ?
O5 S1 C26 C31 26.20(14) . . . . ?
O4 S1 C26 C31 160.17(11) . . . . ?
N1 S1 C26 C31 -87.02(12) . . . . ?
C31 C26 C27 C28 0.0(2) . . . . ?
S1 C26 C27 C28 -176.51(12) . . . . ?
C26 C27 C28 C29 0.3(2) . . . . ?
C27 C28 C29 C30 -0.7(2) . . . . ?
C27 C28 C29 C32 178.61(15) . . . . ?
C28 C29 C30 C31 0.8(2) . . . . ?
C32 C29 C30 C31 -178.53(15) . . . . ?
C29 C30 C31 C26 -0.5(2) . . . . ?
C27 C26 C31 C30 0.1(2) . . . . ?
S1 C26 C31 C30 176.60(12) . . . . ?

loop_
_cod_related_entry_id
_cod_related_entry_database
_cod_related_entry_code
1 ChemSpider 30653133
